data_2222195
loop_
_publ_author_name
'Du, Zhong-Xiang'
'Wang, Ling-Zhi'

_publ_section_title
;
 2-(2-Furylmethylammonio)ethanesulfonate methanol solvate
;
_journal_coeditor_code AT2791
_journal_issue 7
_journal_name_full 'Acta Crystallographica Section E'
_journal_page_first o1459
_journal_paper_doi 10.1107/S1600536809020005
_journal_volume 65
_journal_year 2009
_chemical_formula_iupac 'C7 H11 N O4 S, C H4 O'
_chemical_formula_moiety 'C7 H11 N O4 S, C H4 O'
_chemical_formula_sum 'C8 H15 N O5 S'
_chemical_formula_weight 237.27
_chemical_name_systematic
;
2-(2-Furylmethylammonio)ethanesulfonate methanol solvate
;
_space_group_IT_number 14
_symmetry_cell_setting monoclinic
_symmetry_space_group_name_Hall '-P 2ybc'
_symmetry_space_group_name_H-M 'P 1 21/c 1'
_atom_sites_solution_hydrogens geom
_atom_sites_solution_primary direct
_atom_sites_solution_secondary difmap
_audit_creation_method SHELXL-97
_cell_angle_alpha 90.00
_cell_angle_beta 91.964(10)
_cell_angle_gamma 90.00
_cell_formula_units_Z 4
_cell_length_a 10.729(10)
_cell_length_b 9.174(8)
_cell_length_c 11.270(10)
_cell_measurement_reflns_used 2624
_cell_measurement_temperature 294(2)
_cell_measurement_theta_max 26.33
_cell_measurement_theta_min 2.86
_cell_volume 1108.6(17)
_computing_cell_refinement 'SAINT (Bruker, 2004)'
_computing_data_collection 'APEX2 (Bruker, 2004)'
_computing_data_reduction 'SAINT (Bruker, 2004)'
_computing_molecular_graphics 'SHELXTL (Sheldrick, 2008)'
_computing_publication_material 'SHELXTL (Sheldrick, 2008)'
_computing_structure_refinement 'SHELXL97 (Sheldrick, 2008)'
_computing_structure_solution 'SHELXS97 (Sheldrick, 2008)'
_diffrn_ambient_temperature 294(2)
_diffrn_measured_fraction_theta_full 1.000
_diffrn_measured_fraction_theta_max 1.000
_diffrn_measurement_device_type 'Bruker APEXII CCD area-detector'
_diffrn_measurement_method '\f and \w'
_diffrn_radiation_monochromator graphite
_diffrn_radiation_source 'fine-focus sealed tube'
_diffrn_radiation_type MoK\a
_diffrn_radiation_wavelength 0.71073
_diffrn_reflns_av_R_equivalents 0.0249
_diffrn_reflns_av_sigmaI/netI 0.0218
_diffrn_reflns_limit_h_max 12
_diffrn_reflns_limit_h_min -12
_diffrn_reflns_limit_k_max 11
_diffrn_reflns_limit_k_min -11
_diffrn_reflns_limit_l_max 13
_diffrn_reflns_limit_l_min -13
_diffrn_reflns_number 7971
_diffrn_reflns_theta_full 25.50
_diffrn_reflns_theta_max 25.50
_diffrn_reflns_theta_min 2.86
_exptl_absorpt_coefficient_mu 0.294
_exptl_absorpt_correction_T_max 0.9462
_exptl_absorpt_correction_T_min 0.8939
_exptl_absorpt_correction_type multi-scan
_exptl_absorpt_process_details '(SADABS; Sheldrick, 1996)'
_exptl_crystal_colour colourless
_exptl_crystal_density_diffrn 1.422
_exptl_crystal_density_method 'not measured'
_exptl_crystal_description granular
_exptl_crystal_F_000 504
_exptl_crystal_size_max 0.39
_exptl_crystal_size_mid 0.23
_exptl_crystal_size_min 0.19
_refine_diff_density_max 0.342
_refine_diff_density_min -0.308
_refine_ls_extinction_method none
_refine_ls_goodness_of_fit_ref 1.059
_refine_ls_hydrogen_treatment constr
_refine_ls_matrix_type full
_refine_ls_number_parameters 131
_refine_ls_number_reflns 2056
_refine_ls_number_restraints 0
_refine_ls_restrained_S_all 1.059
_refine_ls_R_factor_all 0.0518
_refine_ls_R_factor_gt 0.0413
_refine_ls_shift/su_max 0.001
_refine_ls_shift/su_mean 0.000
_refine_ls_structure_factor_coef Fsqd
_refine_ls_weighting_details 'calc w=1/[\s^2^(Fo^2^)+(0.0435P)^2^+0.7985P] where P=(Fo^2^+2Fc^2^)/3'
_refine_ls_weighting_scheme calc
_refine_ls_wR_factor_gt 0.1013
_refine_ls_wR_factor_ref 0.1087
_reflns_number_gt 1675
_reflns_number_total 2056
_reflns_threshold_expression I>2\s(I)
_cod_data_source_file at2791.cif
_cod_data_source_block I
_cod_original_sg_symbol_H-M 'P 21/c'
_cod_database_code 2222195
_cod_database_fobs_code 2222195

loop_
_symmetry_equiv_pos_as_xyz
'x, y, z'
'-x, y+1/2, -z+1/2'
'-x, -y, -z'
'x, -y-1/2, z-1/2'

loop_
_atom_site_type_symbol
_atom_site_label
_atom_site_fract_x
_atom_site_fract_y
_atom_site_fract_z
_atom_site_U_iso_or_equiv
_atom_site_adp_type
_atom_site_calc_flag
_atom_site_refinement_flags
_atom_site_occupancy
_atom_site_disorder_assembly
_atom_site_disorder_group
C C1 0.15887(16) 0.40087(19) 1.03366(18) 0.0405(5) Uani d PG 0.563(5) A 1
C C2 0.06631(19) 0.3384(3) 1.0916(3) 0.0555(12) Uani d PG 0.563(5) A 1
H H2 0.0190 0.2592 1.0650 0.067 Uiso calc PR 0.563(5) A 1
C C3 0.0522(3) 0.4135(4) 1.2010(2) 0.0573(19) Uani d PG 0.563(5) A 1
H H3 -0.0047 0.3950 1.2595 0.069 Uiso calc PR 0.563(5) A 1
C C4 0.1395(4) 0.5157(4) 1.1997(2) 0.0619(14) Uani d PG 0.563(5) A 1
H H4 0.1532 0.5825 1.2608 0.074 Uiso calc PR 0.563(5) A 1
O O1 0.2068(3) 0.5129(2) 1.0994(2) 0.0578(9) Uani d PG 0.563(5) A 1
O O1' 0.0572(2) 0.3157(3) 1.0589(3) 0.0578(9) Uani d PG 0.437(5) A 2
C C1' 0.15442(16) 0.40368(19) 1.03098(18) 0.0405(5) Uani d PG 0.437(5) A 2
C C2' 0.1761(2) 0.4964(2) 1.11987(19) 0.0555(12) Uani d PG 0.437(5) A 2
H H2' 0.2380 0.5675 1.1222 0.067 Uiso calc PR 0.437(5) A 2
C C3' 0.0903(3) 0.4705(4) 1.2108(2) 0.0573(19) Uani d PG 0.437(5) A 2
H H3' 0.0832 0.5187 1.2828 0.069 Uiso calc PR 0.437(5) A 2
C C4' 0.0230(3) 0.3605(4) 1.1674(3) 0.0619(14) Uani d PG 0.437(5) A 2
H H4' -0.0418 0.3180 1.2078 0.074 Uiso calc PR 0.437(5) A 2
C C5 0.2106(2) 0.3793(3) 0.9149(2) 0.0455(6) Uani d . 1 . .
H H5A 0.1911 0.4519 0.8546 0.055 Uiso d R 1 A .
H H5B 0.1656 0.2896 0.8977 0.055 Uiso d R 1 . .
C C6 0.3852(2) 0.2834(3) 0.80019(19) 0.0389(5) Uani d . 1 . .
H H6A 0.3740 0.3697 0.7512 0.047 Uiso calc R 1 A .
H H6B 0.3372 0.2049 0.7635 0.047 Uiso calc R 1 . .
C C7 0.5215(2) 0.2421(3) 0.80631(19) 0.0385(5) Uani d . 1 A .
H H7A 0.5316 0.1509 0.8491 0.046 Uiso calc R 1 . .
H H7B 0.5684 0.3165 0.8497 0.046 Uiso calc R 1 . .
N N1 0.33791(17) 0.3130(2) 0.92132(16) 0.0366(4) Uani d . 1 A .
H H1A 0.3355 0.2290 0.9624 0.044 Uiso calc R 1 . .
H H1B 0.3908 0.3739 0.9604 0.044 Uiso calc R 1 . .
O O2 0.51984(16) 0.09645(19) 0.60803(14) 0.0475(4) Uani d . 1 A .
O O3 0.71519(15) 0.2028(2) 0.67984(16) 0.0547(5) Uani d . 1 A .
O O4 0.54838(17) 0.35667(19) 0.59804(16) 0.0541(5) Uani d . 1 A .
S S1 0.58193(5) 0.22288(6) 0.66156(5) 0.03640(19) Uani d . 1 . .
C C8 0.1847(3) 0.9586(4) 0.0474(3) 0.0661(8) Uani d . 1 . .
H H8A 0.2158 0.9121 0.1187 0.099 Uiso calc R 1 . .
H H8B 0.1539 0.8861 -0.0075 0.099 Uiso calc R 1 . .
H H8C 0.1184 1.0241 0.0660 0.099 Uiso calc R 1 . .
O O6 0.2791(2) 1.0353(2) -0.0028(3) 0.0841(8) Uani d . 1 . .
H H6 0.3274 0.9783 -0.0334 0.126 Uiso calc R 1 . .

loop_
_atom_site_aniso_label
_atom_site_aniso_U_11
_atom_site_aniso_U_22
_atom_site_aniso_U_33
_atom_site_aniso_U_12
_atom_site_aniso_U_13
_atom_site_aniso_U_23
C1 0.0334(12) 0.0395(13) 0.0489(14) 0.0009(10) 0.0043(10) -0.0021(11)
C2 0.054(3) 0.057(3) 0.056(3) -0.021(2) 0.008(2) -0.008(2)
C3 0.053(3) 0.075(5) 0.0450(19) 0.007(3) 0.015(2) -0.008(3)
C4 0.065(3) 0.071(3) 0.051(2) 0.007(3) 0.016(2) -0.007(2)
O1 0.0508(17) 0.0572(19) 0.0662(18) -0.0150(15) 0.0137(14) -0.0136(15)
O1' 0.0508(17) 0.0572(19) 0.0662(18) -0.0150(15) 0.0137(14) -0.0136(15)
C1' 0.0334(12) 0.0395(13) 0.0489(14) 0.0009(10) 0.0043(10) -0.0021(11)
C2' 0.054(3) 0.057(3) 0.056(3) -0.021(2) 0.008(2) -0.008(2)
C3' 0.053(3) 0.075(5) 0.0450(19) 0.007(3) 0.015(2) -0.008(3)
C4' 0.065(3) 0.071(3) 0.051(2) 0.007(3) 0.016(2) -0.007(2)
C5 0.0374(13) 0.0510(15) 0.0482(14) 0.0053(11) 0.0042(10) 0.0031(11)
C6 0.0411(12) 0.0455(14) 0.0302(11) -0.0025(10) 0.0026(9) -0.0033(10)
C7 0.0417(12) 0.0456(13) 0.0282(11) 0.0026(10) 0.0018(9) -0.0035(10)
N1 0.0373(10) 0.0374(10) 0.0351(10) -0.0016(8) 0.0036(8) -0.0042(8)
O2 0.0572(11) 0.0450(10) 0.0400(9) -0.0009(8) -0.0020(8) -0.0118(7)
O3 0.0383(9) 0.0731(13) 0.0530(11) 0.0057(9) 0.0040(8) -0.0093(9)
O4 0.0659(12) 0.0465(11) 0.0507(10) 0.0079(9) 0.0144(9) 0.0144(8)
S1 0.0405(3) 0.0390(3) 0.0299(3) 0.0022(2) 0.0039(2) -0.0017(2)
C8 0.0571(17) 0.068(2) 0.074(2) -0.0017(15) 0.0079(15) 0.0062(16)
O6 0.0751(15) 0.0432(11) 0.137(2) 0.0023(11) 0.0486(14) 0.0045(13)

loop_
_atom_type_symbol
_atom_type_description
_atom_type_scat_dispersion_real
_atom_type_scat_dispersion_imag
_atom_type_scat_source
C C 0.0033 0.0016 'International Tables Vol C Tables 4.2.6.8 and 6.1.1.4'
H H 0.0000 0.0000 'International Tables Vol C Tables 4.2.6.8 and 6.1.1.4'
N N 0.0061 0.0033 'International Tables Vol C Tables 4.2.6.8 and 6.1.1.4'
O O 0.0106 0.0060 'International Tables Vol C Tables 4.2.6.8 and 6.1.1.4'
S S 0.1246 0.1234 'International Tables Vol C Tables 4.2.6.8 and 6.1.1.4'

loop_
_geom_angle_atom_site_label_1
_geom_angle_atom_site_label_2
_geom_angle_atom_site_label_3
_geom_angle_site_symmetry_1
_geom_angle_site_symmetry_3
_geom_angle
_geom_angle_publ_flag
C2 C1 O1 . . 109.4 no
C2 C1 C5 . . 133.87(18) no
O1 C1 C5 . . 116.63(19) no
C1 C2 C3 . . 108.6 no
C1 C2 H2 . . 125.7 ?
C3 C2 H2 . . 125.7 ?
C4 C3 C2 . . 103.7 no
C4 C3 H3 . . 128.2 ?
C2 C3 H3 . . 128.2 ?
C3 C4 O1 . . 113.0 no
C3 C4 H4 . . 123.5 ?
O1 C4 H4 . . 123.5 ?
C1 O1 C4 . . 105.4 no
C4' O1' C1' . . 105.2 no
C2' C1' O1' . . 108.7 no
C2' C1' C5 . . 134.33(19) ?
O1' C1' C5 . . 116.98(18) ?
C1' C2' C3' . . 109.6 no
C1' C2' H2' . . 125.2 ?
C3' C2' H2' . . 125.2 ?
C4' C3' C2' . . 102.7 no
C4' C3' H3' . . 128.6 ?
C2' C3' H3' . . 128.6 ?
C3' C4' O1' . . 113.8 no
C3' C4' H4' . . 123.1 ?
O1' C4' H4' . . 123.1 ?
C1' C5 N1 . . 114.81(19) ?
C1 C5 N1 . . 112.44(19) no
C1' C5 H5A . . 115.6 ?
C1 C5 H5A . . 117.6 ?
N1 C5 H5A . . 119.2 ?
C1' C5 H5B . . 95.2 ?
C1 C5 H5B . . 95.5 ?
N1 C5 H5B . . 96.4 ?
H5A C5 H5B . . 110.4 ?
N1 C6 C7 . . 111.21(18) no
N1 C6 H6A . . 109.4 ?
C7 C6 H6A . . 109.4 ?
N1 C6 H6B . . 109.4 ?
C7 C6 H6B . . 109.4 ?
H6A C6 H6B . . 108.0 ?
C6 C7 S1 . . 111.39(15) no
C6 C7 H7A . . 109.3 ?
S1 C7 H7A . . 109.3 ?
C6 C7 H7B . . 109.3 ?
S1 C7 H7B . . 109.3 ?
H7A C7 H7B . . 108.0 ?
C5 N1 C6 . . 111.57(17) no
C5 N1 H1A . . 109.3 ?
C6 N1 H1A . . 109.3 ?
C5 N1 H1B . . 109.3 ?
C6 N1 H1B . . 109.3 ?
H1A N1 H1B . . 108.0 ?
O3 S1 O2 . . 113.08(11) no
O3 S1 O4 . . 113.72(12) no
O2 S1 O4 . . 111.38(12) no
O3 S1 C7 . . 105.68(11) no
O2 S1 C7 . . 106.36(11) no
O4 S1 C7 . . 105.89(11) no
O6 C8 H8A . . 109.5 ?
O6 C8 H8B . . 109.5 ?
H8A C8 H8B . . 109.5 ?
O6 C8 H8C . . 109.5 ?
H8A C8 H8C . . 109.5 ?
H8B C8 H8C . . 109.5 ?
C8 O6 H6 . . 109.5 ?

loop_
_geom_bond_atom_site_label_1
_geom_bond_atom_site_label_2
_geom_bond_site_symmetry_2
_geom_bond_distance
_geom_bond_publ_flag
C1 C2 . 1.3365(17) no
C1 O1 . 1.3579(17) no
C1 C5 . 1.479(3) no
C2 C3 . 1.4241(19) no
C2 H2 . 0.9300 ?
C3 C4 . 1.3255(17) no
C3 H3 . 0.9300 ?
C4 O1 . 1.3616(18) no
C4 H4 . 0.9300 ?
O1' C4' . 1.3528(18) no
O1' C1' . 1.3636(18) no
C1' C2' . 1.3288(17) no
C1' C5 . 1.476(3) ?
C2' C3' . 1.4210(18) no
C2' H2' . 0.9300 ?
C3' C4' . 1.3242(17) no
C3' H3' . 0.9300 ?
C4' H4' . 0.9300 ?
C5 N1 . 1.494(3) no
C5 H5A . 0.9700 ?
C5 H5B . 0.9700 ?
C6 N1 . 1.497(3) no
C6 C7 . 1.510(3) no
C6 H6A . 0.9700 ?
C6 H6B . 0.9700 ?
C7 S1 . 1.785(3) no
C7 H7A . 0.9700 ?
C7 H7B . 0.9700 ?
N1 H1A . 0.9000 ?
N1 H1B . 0.9000 ?
O2 S1 . 1.4579(19) no
O3 S1 . 1.449(2) no
O4 S1 . 1.460(2) no
C8 O6 . 1.371(3) no
C8 H8A . 0.9600 ?
C8 H8B . 0.9600 ?
C8 H8C . 0.9600 ?
O6 H6 . 0.8200 ?

loop_
_geom_hbond_atom_site_label_D
_geom_hbond_atom_site_label_H
_geom_hbond_atom_site_label_A
_geom_hbond_site_symmetry_A
_geom_hbond_distance_DH
_geom_hbond_distance_HA
_geom_hbond_distance_DA
_geom_hbond_angle_DHA
_geom_hbond_publ_flag
N1 H1A O6 1_546 0.90 1.92 2.767(3) 155.7 yes
N1 H1B O2 4_566 0.90 2.15 2.940(3) 146.9 yes
N1 H1B O2 2_656 0.90 2.39 3.039(3) 128.6 yes
O6 H6 O4 2_655 0.82 1.90 2.720(3) 174.7 yes

loop_
_geom_torsion_atom_site_label_1
_geom_torsion_atom_site_label_2
_geom_torsion_atom_site_label_3
_geom_torsion_atom_site_label_4
_geom_torsion_site_symmetry_1
_geom_torsion_site_symmetry_2
_geom_torsion_site_symmetry_3
_geom_torsion_site_symmetry_4
_geom_torsion
_geom_torsion_publ_flag
O1 C1 C2 C3 . . . . 0.2 ?
C5 C1 C2 C3 . . . . -175.1(3) ?
C1 C2 C3 C4 . . . . -0.4 ?
C2 C3 C4 O1 . . . . 0.4 ?
C2 C1 O1 C4 . . . . 0.0 ?
C5 C1 O1 C4 . . . . 176.2(2) ?
C3 C4 O1 C1 . . . . -0.3 ?
C4' O1' C1' C2' . . . . 0.0 ?
C4' O1' C1' C5 . . . . -179.6(2) ?
O1' C1' C2' C3' . . . . -0.2 ?
C5 C1' C2' C3' . . . . 179.3(3) ?
C1' C2' C3' C4' . . . . 0.3 ?
C2' C3' C4' O1' . . . . -0.3 ?
C1' O1' C4' C3' . . . . 0.2 ?
C2' C1' C5 C1 . . . . 74.6(2) ?
O1' C1' C5 C1 . . . . -105.89(12) ?
C2' C1' C5 N1 . . . . 71.6(3) ?
O1' C1' C5 N1 . . . . -108.9(2) ?
C2 C1 C5 C1' . . . . 72.75(19) ?
O1 C1 C5 C1' . . . . -102.27(13) ?
C2 C1 C5 N1 . . . . -110.2(2) ?
O1 C1 C5 N1 . . . . 74.7(2) ?
N1 C6 C7 S1 . . . . -174.72(15) ?
C1' C5 N1 C6 . . . . 176.54(19) ?
C1 C5 N1 C6 . . . . 176.41(18) ?
C7 C6 N1 C5 . . . . 169.8(2) ?
C6 C7 S1 O3 . . . . 172.61(17) ?
C6 C7 S1 O2 . . . . -66.9(2) ?
C6 C7 S1 O4 . . . . 51.7(2) ?
